data_7049294
loop_
_publ_author_name
'Cheng, Fu-Yin'
'Tsai, Chen-Yen'
'Huang, Bor-Hunn'
'Lu, Kuan-Yeh'
'Lin, Chu-Chieh'
'Ko, Bao-Tsan'

_publ_section_title
;
 Mono- and dinuclear copper complexes coordinated on NNO-tridentate
 Schiff-base derivatives for copolymerization of cyclohexene oxide and
 cyclic anhydrides.
;
_journal_issue 14
_journal_name_full 'Dalton transactions (Cambridge, England : 2003)'
_journal_page_first 4667
_journal_page_last 4676
_journal_paper_doi 10.1039/c9dt00471h
_journal_volume 48
_journal_year 2019
_chemical_formula_moiety 'C26 H34 Cu2 F2 N4 O6'
_chemical_formula_sum 'C26 H34 Cu2 F2 N4 O6'
_chemical_formula_weight 663.65
_space_group_IT_number 14
_space_group_name_Hall '-P 2ybc'
_space_group_name_H-M_alt 'P 1 21/c 1'
_symmetry_cell_setting monoclinic
_symmetry_space_group_name_Hall '-P 2ybc'
_symmetry_space_group_name_H-M 'P 1 21/c 1'
_atom_sites_solution_hydrogens geom
_atom_sites_solution_primary direct
_atom_sites_solution_secondary difmap
_audit_creation_method SHELXL-97
_audit_update_record
;
2019-01-29 deposited with the CCDC.    2019-03-08 downloaded from the CCDC.
;
_cell_angle_alpha 90.00
_cell_angle_beta 105.466(4)
_cell_angle_gamma 90.00
_cell_formula_units_Z 2
_cell_length_a 10.4961(4)
_cell_length_b 17.4017(5)
_cell_length_c 9.1080(4)
_cell_measurement_reflns_used 1940
_cell_measurement_temperature 150(2)
_cell_measurement_theta_max 27.2820
_cell_measurement_theta_min 3.2910
_cell_volume 1603.34(11)
_computing_cell_refinement 'CrysAlisPro, Oxford Diffraction Ltd.'
_computing_data_collection 'CrysAlisPro, Oxford Diffraction Ltd.'
_computing_data_reduction 'CrysAlisPro, Oxford Diffraction Ltd.'
_computing_molecular_graphics 'SHELXS-97 (Sheldrick, 2008)'
_computing_publication_material 'SHELXS-97 (Sheldrick, 2008)'
_computing_structure_refinement 'SHELXL-97 (Sheldrick, 2008)'
_computing_structure_solution 'SHELXS-97 (Sheldrick, 2008)'
_diffrn_ambient_temperature 150(2)
_diffrn_detector_area_resol_mean 16.0690
_diffrn_measured_fraction_theta_full 0.999
_diffrn_measured_fraction_theta_max 0.991
_diffrn_measurement_device_type 'Xcalibur, Sapphire3, Gemini'
_diffrn_measurement_method '\w scans'
_diffrn_radiation_monochromator graphite
_diffrn_radiation_source 'fine-focus sealed tube'
_diffrn_radiation_type MoK\a
_diffrn_radiation_wavelength 0.71073
_diffrn_reflns_av_R_equivalents 0.0000
_diffrn_reflns_av_sigmaI/netI 0.0752
_diffrn_reflns_limit_h_max 12
_diffrn_reflns_limit_h_min -13
_diffrn_reflns_limit_k_max 22
_diffrn_reflns_limit_k_min 0
_diffrn_reflns_limit_l_max 11
_diffrn_reflns_limit_l_min 0
_diffrn_reflns_number 3462
_diffrn_reflns_theta_full 26.00
_diffrn_reflns_theta_max 27.00
_diffrn_reflns_theta_min 2.88
_exptl_absorpt_coefficient_mu 1.379
_exptl_absorpt_correction_T_max 1.00000
_exptl_absorpt_correction_T_min 0.98915
_exptl_absorpt_correction_type multi-scan
_exptl_absorpt_process_details
; 
CrysAlisPro, Agilent Technologies, 
Version 1.171.37.31 (release 14-01-2014 CrysAlis171 .NET) 
(compiled Jan 14 2014,18:38:05) 
Empirical absorption correction using spherical harmonics, 
 implemented in SCALE3 ABSPACK scaling algorithm. 
;
_exptl_crystal_colour blue
_exptl_crystal_density_diffrn 1.375
_exptl_crystal_density_method 'not measured'
_exptl_crystal_description cubic
_exptl_crystal_F_000 684
_exptl_crystal_size_max 0.35
_exptl_crystal_size_mid 0.30
_exptl_crystal_size_min 0.30
_platon_squeeze_details ' '
_refine_diff_density_max 0.438
_refine_diff_density_min -0.472
_refine_diff_density_rms 0.094
_refine_ls_extinction_method none
_refine_ls_goodness_of_fit_ref 1.009
_refine_ls_hydrogen_treatment mixed
_refine_ls_matrix_type full
_refine_ls_number_parameters 181
_refine_ls_number_reflns 3462
_refine_ls_number_restraints 0
_refine_ls_restrained_S_all 1.009
_refine_ls_R_factor_all 0.0671
_refine_ls_R_factor_gt 0.0471
_refine_ls_shift/su_max 0.000
_refine_ls_shift/su_mean 0.000
_refine_ls_structure_factor_coef Fsqd
_refine_ls_weighting_details 'calc w=1/[\s^2^(Fo^2^)+(0.0600P)^2^+0.0000P] where P=(Fo^2^+2Fc^2^)/3'
_refine_ls_weighting_scheme calc
_refine_ls_wR_factor_gt 0.1141
_refine_ls_wR_factor_ref 0.1257
_reflns_number_gt 2575
_reflns_number_total 3462
_reflns_threshold_expression >2sigma(I)
_cod_data_source_file c9dt00471h2.cif
_cod_data_source_block nnofcicua
_cod_depositor_comments 'Adding full bibliography for 7049294--7049302.cif.'
_cod_original_cell_volume 1603.34(10)
_cod_original_sg_symbol_H-M 'P 21/c'
_cod_database_code 7049294

loop_
_symmetry_equiv_pos_as_xyz
'x, y, z'
'-x, y+1/2, -z+1/2'
'-x, -y, -z'
'x, -y-1/2, z-1/2'

loop_
_atom_site_label
_atom_site_type_symbol
_atom_site_fract_x
_atom_site_fract_y
_atom_site_fract_z
_atom_site_U_iso_or_equiv
_atom_site_adp_type
_atom_site_occupancy
_atom_site_symmetry_multiplicity
_atom_site_calc_flag
_atom_site_refinement_flags
Cu1 Cu 0.05472(4) 0.09586(2) 0.50745(4) 0.01754(15) Uani 1 1 d .
O1 O -0.1171(2) 0.12771(13) 0.5194(3) 0.0217(5) Uani 1 1 d .
O2 O 0.0526(2) 0.01100(12) 0.6496(3) 0.0211(5) Uani 1 1 d .
O3 O 0.1473(3) 0.09000(14) 0.8354(3) 0.0384(7) Uani 1 1 d .
N1 N 0.0791(3) 0.18909(15) 0.4001(3) 0.0246(7) Uani 1 1 d .
N2 N 0.2434(3) 0.06968(15) 0.4888(3) 0.0231(6) Uani 1 1 d .
F1 F -0.4080(2) 0.38216(12) 0.2880(3) 0.0377(6) Uani 1 1 d .
C1 C -0.1825(3) 0.18873(17) 0.4589(3) 0.0162(7) Uani 1 1 d .
C2 C -0.1300(3) 0.24818(17) 0.3866(3) 0.0178(7) Uani 1 1 d .
C3 C -0.2084(4) 0.31387(18) 0.3309(4) 0.0227(8) Uani 1 1 d .
H3A H -0.1728 0.3545 0.2845 0.027 Uiso 1 1 calc R
C4 C -0.3334(4) 0.31857(19) 0.3438(4) 0.0246(8) Uani 1 1 d .
C5 C -0.3902(3) 0.26113(18) 0.4083(4) 0.0229(8) Uani 1 1 d .
H5A H -0.4792 0.2653 0.4133 0.027 Uiso 1 1 calc R
C6 C -0.3152(3) 0.19678(18) 0.4662(4) 0.0219(7) Uani 1 1 d .
H6A H -0.3537 0.1571 0.5118 0.026 Uiso 1 1 calc R
C7 C -0.0031(4) 0.24622(19) 0.3622(4) 0.0238(8) Uani 1 1 d .
H7A H 0.0244 0.2895 0.3149 0.029 Uiso 1 1 calc R
C8 C 0.2085(4) 0.1956(2) 0.3645(5) 0.0345(10) Uani 1 1 d .
H8A H 0.2384 0.2498 0.3723 0.041 Uiso 1 1 calc R
H8B H 0.2014 0.1771 0.2598 0.041 Uiso 1 1 calc R
C9 C 0.3045(4) 0.14657(19) 0.4793(5) 0.0348(10) Uani 1 1 d .
H9A H 0.3873 0.1402 0.4480 0.042 Uiso 1 1 calc R
H9B H 0.3264 0.1718 0.5803 0.042 Uiso 1 1 calc R
C10 C 0.3283(3) 0.0258(2) 0.6143(5) 0.0324(9) Uani 1 1 d .
H10A H 0.4141 0.0168 0.5937 0.049 Uiso 1 1 calc R
H10B H 0.2864 -0.0237 0.6237 0.049 Uiso 1 1 calc R
H10C H 0.3413 0.0547 0.7094 0.049 Uiso 1 1 calc R
C11 C 0.2357(4) 0.0254(2) 0.3470(4) 0.0283(9) Uani 1 1 d .
H11A H 0.3252 0.0137 0.3400 0.042 Uiso 1 1 calc R
H11B H 0.1895 0.0560 0.2585 0.042 Uiso 1 1 calc R
H11C H 0.1874 -0.0226 0.3490 0.042 Uiso 1 1 calc R
C12 C 0.1087(3) 0.02529(19) 0.7895(4) 0.0215(7) Uani 1 1 d .
C13 C 0.1294(4) -0.0422(2) 0.8966(4) 0.0420(11) Uani 1 1 d .
H13A H 0.1732 -0.0248 1.0001 0.063 Uiso 1 1 calc R
H13B H 0.1848 -0.0805 0.8645 0.063 Uiso 1 1 calc R
H13C H 0.0437 -0.0651 0.8948 0.063 Uiso 1 1 calc R

loop_
_atom_site_aniso_label
_atom_site_aniso_U_11
_atom_site_aniso_U_22
_atom_site_aniso_U_33
_atom_site_aniso_U_23
_atom_site_aniso_U_13
_atom_site_aniso_U_12
Cu1 0.0145(2) 0.0134(2) 0.0262(3) 0.00077(16) 0.00806(18) 0.00049(16)
O1 0.0185(12) 0.0200(11) 0.0308(13) 0.0081(10) 0.0140(11) 0.0053(10)
O2 0.0182(12) 0.0199(12) 0.0252(13) 0.0027(10) 0.0061(10) 0.0013(10)
O3 0.0394(17) 0.0305(15) 0.0347(16) -0.0122(12) -0.0085(13) 0.0094(12)
N1 0.0244(16) 0.0173(14) 0.0383(17) 0.0003(13) 0.0191(14) 0.0011(12)
N2 0.0156(15) 0.0158(13) 0.0388(18) -0.0013(13) 0.0086(13) -0.0022(12)
F1 0.0342(13) 0.0287(11) 0.0497(14) 0.0168(10) 0.0105(11) 0.0173(10)
C1 0.0175(17) 0.0162(15) 0.0155(15) -0.0006(13) 0.0057(14) 0.0016(13)
C2 0.0222(18) 0.0163(15) 0.0149(16) 0.0027(13) 0.0050(14) 0.0027(14)
C3 0.030(2) 0.0178(16) 0.0233(17) 0.0038(14) 0.0122(16) 0.0049(15)
C4 0.029(2) 0.0191(17) 0.0243(18) 0.0054(15) 0.0041(16) 0.0170(15)
C5 0.0165(17) 0.0226(17) 0.0293(19) 0.0038(15) 0.0058(15) 0.0057(14)
C6 0.0238(19) 0.0173(16) 0.0264(18) 0.0002(14) 0.0098(15) 0.0003(14)
C7 0.031(2) 0.0179(17) 0.0262(19) 0.0019(14) 0.0133(16) 0.0019(15)
C8 0.029(2) 0.0179(17) 0.069(3) 0.0034(18) 0.034(2) 0.0013(16)
C9 0.022(2) 0.0198(18) 0.067(3) -0.0066(19) 0.020(2) -0.0060(16)
C10 0.0148(18) 0.034(2) 0.049(2) 0.0072(18) 0.0080(17) 0.0062(16)
C11 0.027(2) 0.0213(17) 0.046(2) -0.0043(17) 0.0259(18) 0.0013(15)
C12 0.0182(17) 0.0245(18) 0.0210(18) -0.0030(15) 0.0038(15) 0.0069(14)
C13 0.048(3) 0.046(2) 0.026(2) 0.0072(19) -0.0002(19) 0.006(2)

loop_
_atom_type_symbol
_atom_type_description
_atom_type_scat_dispersion_real
_atom_type_scat_dispersion_imag
_atom_type_scat_source
C C 0.0033 0.0016 'International Tables Vol C Tables 4.2.6.8 and 6.1.1.4'
H H 0.0000 0.0000 'International Tables Vol C Tables 4.2.6.8 and 6.1.1.4'
N N 0.0061 0.0033 'International Tables Vol C Tables 4.2.6.8 and 6.1.1.4'
O O 0.0106 0.0060 'International Tables Vol C Tables 4.2.6.8 and 6.1.1.4'
F F 0.0171 0.0103 'International Tables Vol C Tables 4.2.6.8 and 6.1.1.4'
Cu Cu 0.3201 1.2651 'International Tables Vol C Tables 4.2.6.8 and 6.1.1.4'

loop_
_geom_angle_atom_site_label_1
_geom_angle_atom_site_label_2
_geom_angle_atom_site_label_3
_geom_angle
_geom_angle_site_symmetry_3
O1 Cu1 N1 92.25(11) .
O1 Cu1 O2 90.20(9) .
N1 Cu1 O2 169.18(11) .
O1 Cu1 N2 175.64(10) .
N1 Cu1 N2 83.47(11) .
O2 Cu1 N2 93.86(10) .
O1 Cu1 O2 87.67(9) 3_556
N1 Cu1 O2 116.38(10) 3_556
O2 Cu1 O2 74.24(9) 3_556
N2 Cu1 O2 94.94(9) 3_556
C1 O1 Cu1 127.5(2) .
C12 O2 Cu1 115.3(2) .
C12 O2 Cu1 138.9(2) 3_556
Cu1 O2 Cu1 105.76(9) 3_556
C7 N1 C8 117.7(3) .
C7 N1 Cu1 127.1(2) .
C8 N1 Cu1 115.1(2) .
C10 N2 C11 106.8(3) .
C10 N2 C9 109.4(3) .
C11 N2 C9 109.7(3) .
C10 N2 Cu1 116.4(2) .
C11 N2 Cu1 110.6(2) .
C9 N2 Cu1 103.9(2) .
O1 C1 C6 118.3(3) .
O1 C1 C2 124.4(3) .
C6 C1 C2 117.3(3) .
C3 C2 C7 116.4(3) .
C3 C2 C1 119.6(3) .
C7 C2 C1 123.9(3) .
C4 C3 C2 120.1(3) .
C4 C3 H3A 120.0 .
C2 C3 H3A 120.0 .
C3 C4 F1 119.2(3) .
C3 C4 C5 122.4(3) .
F1 C4 C5 118.4(3) .
C6 C5 C4 118.8(3) .
C6 C5 H5A 120.6 .
C4 C5 H5A 120.6 .
C5 C6 C1 121.8(3) .
C5 C6 H6A 119.1 .
C1 C6 H6A 119.1 .
N1 C7 C2 124.4(3) .
N1 C7 H7A 117.8 .
C2 C7 H7A 117.8 .
N1 C8 C9 106.7(3) .
N1 C8 H8A 110.4 .
C9 C8 H8A 110.4 .
N1 C8 H8B 110.4 .
C9 C8 H8B 110.4 .
H8A C8 H8B 108.6 .
N2 C9 C8 109.2(3) .
N2 C9 H9A 109.8 .
C8 C9 H9A 109.8 .
N2 C9 H9B 109.8 .
C8 C9 H9B 109.8 .
H9A C9 H9B 108.3 .
N2 C10 H10A 109.5 .
N2 C10 H10B 109.5 .
H10A C10 H10B 109.5 .
N2 C10 H10C 109.5 .
H10A C10 H10C 109.5 .
H10B C10 H10C 109.5 .
N2 C11 H11A 109.5 .
N2 C11 H11B 109.5 .
H11A C11 H11B 109.5 .
N2 C11 H11C 109.5 .
H11A C11 H11C 109.5 .
H11B C11 H11C 109.5 .
O3 C12 O2 122.6(3) .
O3 C12 C13 121.0(3) .
O2 C12 C13 116.3(3) .
C12 C13 H13A 109.5 .
C12 C13 H13B 109.5 .
H13A C13 H13B 109.5 .
C12 C13 H13C 109.5 .
H13A C13 H13C 109.5 .
H13B C13 H13C 109.5 .

loop_
_geom_bond_atom_site_label_1
_geom_bond_atom_site_label_2
_geom_bond_distance
_geom_bond_site_symmetry_2
Cu1 O1 1.918(2) .
Cu1 N1 1.946(3) .
Cu1 O2 1.968(2) .
Cu1 N2 2.083(3) .
Cu1 O2 2.432(2) 3_556
O1 C1 1.304(4) .
O2 C12 1.277(4) .
O2 Cu1 2.432(2) 3_556
O3 C12 1.232(4) .
N1 C7 1.301(4) .
N1 C8 1.483(4) .
N2 C10 1.463(4) .
N2 C11 1.487(4) .
N2 C9 1.496(4) .
F1 C4 1.372(4) .
C1 C6 1.418(4) .
C1 C2 1.415(4) .
C2 C3 1.421(4) .
C2 C7 1.408(5) .
C3 C4 1.351(5) .
C3 H3A 0.9500 .
C4 C5 1.374(5) .
C5 C6 1.390(4) .
C5 H5A 0.9500 .
C6 H6A 0.9500 .
C7 H7A 0.9500 .
C8 C9 1.508(5) .
C8 H8A 0.9900 .
C8 H8B 0.9900 .
C9 H9A 0.9900 .
C9 H9B 0.9900 .
C10 H10A 0.9800 .
C10 H10B 0.9800 .
C10 H10C 0.9800 .
C11 H11A 0.9800 .
C11 H11B 0.9800 .
C11 H11C 0.9800 .
C12 C13 1.505(5) .
C13 H13A 0.9800 .
C13 H13B 0.9800 .
C13 H13C 0.9800 .

loop_
_platon_squeeze_void_nr
_platon_squeeze_void_average_x
_platon_squeeze_void_average_y
_platon_squeeze_void_average_z
_platon_squeeze_void_volume
_platon_squeeze_void_count_electrons
_platon_squeeze_void_content
1 0.500 0.000 0.000 115 31 ' '
2 0.500 0.500 0.500 115 31 ' '
